data_7121320
loop_
_publ_author_name
'Santhini, P. V.'
'Smrithy, A. S.'
'Irfana Jesin, C. P.'
'Varughese, Sunil'
'John, Jubi'
'Radhakrishnan, K. V.'

_publ_section_title
;
 Accessing highly functionalized cyclopentanoids via a cascade palladation
 approach: unprecedented benzylic C-H activation towards
 cyclopentenoindanes.
;
_journal_issue 24
_journal_name_full 'Chemical communications (Cambridge, England)'
_journal_page_first 2982
_journal_page_last 2985
_journal_paper_doi 10.1039/c7cc09521j
_journal_volume 54
_journal_year 2018
_chemical_formula_moiety 'C24 H32 N2 O6'
_chemical_formula_sum 'C24 H32 N2 O6'
_chemical_formula_weight 444.51
_space_group_crystal_system monoclinic
_space_group_IT_number 14
_space_group_name_Hall '-P 2ybc'
_space_group_name_H-M_alt 'P 1 21/c 1'
_symmetry_space_group_name_Hall '-P 2ybc'
_symmetry_space_group_name_H-M 'P 1 21/c 1'
_atom_sites_solution_hydrogens geom
_audit_creation_method SHELXL-2013
_audit_update_record
;
2017-10-02 deposited with the CCDC.
2018-02-21 downloaded from the CCDC.
;
_cell_angle_alpha 90
_cell_angle_beta 106.085(14)
_cell_angle_gamma 90
_cell_formula_units_Z 4
_cell_length_a 13.677(9)
_cell_length_b 17.670(12)
_cell_length_c 10.710(7)
_cell_measurement_reflns_used 3286
_cell_measurement_temperature 150(2)
_cell_measurement_theta_max 27.5
_cell_measurement_theta_min 3.0
_cell_volume 2487(3)
_computing_cell_refinement
;
CrystalClear-SM Expert 2.0 r14k (Rigaku, 2012)
;
_computing_data_collection
;
CrystalClear-SM Expert 2.0 r14k (Rigaku, 2012)
;
_computing_data_reduction
;
CrystalClear-SM Expert 2.0 r14k (Rigaku, 2012)
;
_computing_structure_refinement 'SHELXL-2013 (Sheldrick, 2013)'
_computing_structure_solution 'SHELXL-2013 (Sheldrick, 2013)'
_diffrn_ambient_temperature 150(2)
_diffrn_measured_fraction_theta_full 0.997
_diffrn_measured_fraction_theta_max 0.993
_diffrn_measurement_device_type
;
Rigaku Saturn724+ (4x4 bin mode)
;
_diffrn_measurement_method 'profile data from \w-scans'
_diffrn_radiation_type MoK\a
_diffrn_radiation_wavelength 0.71073
_diffrn_reflns_av_R_equivalents 0.0778
_diffrn_reflns_av_unetI/netI 0.0871
_diffrn_reflns_Laue_measured_fraction_full 0.997
_diffrn_reflns_Laue_measured_fraction_max 0.993
_diffrn_reflns_limit_h_max 12
_diffrn_reflns_limit_h_min -17
_diffrn_reflns_limit_k_max 22
_diffrn_reflns_limit_k_min -21
_diffrn_reflns_limit_l_max 13
_diffrn_reflns_limit_l_min -9
_diffrn_reflns_number 20346
_diffrn_reflns_point_group_measured_fraction_full 0.997
_diffrn_reflns_point_group_measured_fraction_max 0.993
_diffrn_reflns_theta_full 25.242
_diffrn_reflns_theta_max 27.479
_diffrn_reflns_theta_min 3.058
_exptl_absorpt_coefficient_mu 0.085
_exptl_absorpt_correction_T_max 1.000
_exptl_absorpt_correction_T_min 0.836
_exptl_absorpt_correction_type empirical
_exptl_absorpt_process_details
;
R. H. Blessing Acta Crystallogr., Sect. A, 1995, 51, 33-58 
;
_exptl_crystal_colour Colorless
_exptl_crystal_density_diffrn 1.187
_exptl_crystal_description Block
_exptl_crystal_F_000 952
_exptl_crystal_size_max 0.250
_exptl_crystal_size_mid 0.220
_exptl_crystal_size_min 0.170
_refine_diff_density_max 0.170
_refine_diff_density_min -0.186
_refine_diff_density_rms 0.031
_refine_ls_extinction_method none
_refine_ls_goodness_of_fit_ref 0.683
_refine_ls_hydrogen_treatment constr
_refine_ls_matrix_type full
_refine_ls_number_parameters 296
_refine_ls_number_reflns 5652
_refine_ls_number_restraints 0
_refine_ls_restrained_S_all 0.683
_refine_ls_R_factor_all 0.1041
_refine_ls_R_factor_gt 0.0439
_refine_ls_shift/su_max 0.000
_refine_ls_shift/su_mean 0.000
_refine_ls_structure_factor_coef Fsqd
_refine_ls_weighting_details 'w=1/[\s^2^(Fo^2^)+(0.0643P)^2^] where P=(Fo^2^+2Fc^2^)/3'
_refine_ls_weighting_scheme calc
_refine_ls_wR_factor_gt 0.1050
_refine_ls_wR_factor_ref 0.1219
_reflns_Friedel_coverage 0.000
_reflns_number_gt 2455
_reflns_number_total 5652
_reflns_threshold_expression 'I > 2\s(I)'
_cod_data_source_file c7cc09521j2.cif
_cod_data_source_block shelx_CCDC1
_cod_depositor_comments
;
The following automatic conversions were performed:

'_exptl_absorpt_correction_type' value 'Empirical' changed to
'empirical' according to
/home/data/users/saulius/crontab/automatic-downloads/rss-feeds/RSC/lib/dictionaries/cif_core.dic
dictionary named 'cif_core.dic' version 2.4.2 from 2011-04-26.

Automatic conversion script
Id: cif_fix_values 4973 2017-02-22 13:04:09Z antanas 

 Adding full bibliography for 7121319--7121320.cif.
;
_cod_database_code 7121320
_shelx_space_group_comment
;
The symmetry employed for this shelxl refinement is uniquely defined
by the following loop, which should always be used as a source of
symmetry information in preference to the above space-group names.
They are only intended as comments.
;
_shelx_estimated_absorpt_t_min 0.979
_shelx_estimated_absorpt_t_max 0.986
_shelxl_version_number 2013-4

loop_
_space_group_symop_operation_xyz
'x, y, z'
'-x, y+1/2, -z+1/2'
'-x, -y, -z'
'x, -y-1/2, z-1/2'

loop_
_atom_site_label
_atom_site_type_symbol
_atom_site_fract_x
_atom_site_fract_y
_atom_site_fract_z
_atom_site_U_iso_or_equiv
_atom_site_adp_type
_atom_site_occupancy
_atom_site_site_symmetry_order
_atom_site_calc_flag
_atom_site_refinement_flags_posn
_atom_site_refinement_flags_adp
O16 O 1.29820(11) 0.18136(9) 1.06982(12) 0.0774(5) Uani 1 1 d . .
O17 O 1.27337(9) 0.12866(8) 1.25220(10) 0.0649(4) Uani 1 1 d . .
O23 O 1.12081(10) 0.07669(8) 0.73873(11) 0.0652(4) Uani 1 1 d . .
O24 O 1.22344(9) 0.02632(8) 0.92460(11) 0.0622(4) Uani 1 1 d . .
O30 O 0.92034(10) 0.01394(7) 0.81473(11) 0.0578(3) Uani 1 1 d . .
O31 O 0.83537(11) 0.02930(8) 0.60649(11) 0.0684(4) Uani 1 1 d . .
N13 N 1.11573(11) 0.11803(8) 0.93613(12) 0.0502(4) Uani 1 1 d . .
N14 N 1.15558(10) 0.11442(9) 1.06947(11) 0.0508(4) Uani 1 1 d . .
H14 H 1.1212 0.0926 1.1179 0.061 Uiso 1 1 calc R U
C1 C 0.79839(13) 0.11311(11) 0.75735(16) 0.0503(4) Uani 1 1 d . .
C2 C 0.69992(15) 0.12651(13) 0.68140(19) 0.0688(6) Uani 1 1 d . .
H2 H 0.6709 0.0951 0.6086 0.083 Uiso 1 1 calc R U
C3 C 0.64381(17) 0.18553(15) 0.7113(3) 0.0843(7) Uani 1 1 d . .
H3 H 0.5764 0.1942 0.6587 0.101 Uiso 1 1 calc R U
C4 C 0.68404(17) 0.23130(14) 0.8152(2) 0.0793(7) Uani 1 1 d . .
H4 H 0.6446 0.2715 0.8349 0.095 Uiso 1 1 calc R U
C5 C 0.78244(15) 0.21925(11) 0.89215(19) 0.0615(5) Uani 1 1 d . .
C6 C 0.84030(13) 0.16055(10) 0.86332(16) 0.0481(4) Uani 1 1 d . .
C7 C 0.94513(13) 0.15848(10) 0.95550(15) 0.0472(4) Uani 1 1 d . .
H7 H 0.9561 0.1109 1.0081 0.057 Uiso 1 1 calc R U
C8 C 0.94810(15) 0.22907(11) 1.04361(17) 0.0613(5) Uani 1 1 d . .
H8 H 0.9742 0.2153 1.1376 0.074 Uiso 1 1 calc R U
C9 C 0.83900(17) 0.26017(13) 1.0129(2) 0.0751(6) Uani 1 1 d . .
H9A H 0.8088 0.2496 1.0851 0.090 Uiso 1 1 calc R U
H9B H 0.8380 0.3155 0.9979 0.090 Uiso 1 1 calc R U
C10 C 1.02073(16) 0.28046(12) 1.00362(19) 0.0693(6) Uani 1 1 d . .
H10 H 1.0353 0.3304 1.0364 0.083 Uiso 1 1 calc R U
C11 C 1.06237(15) 0.25026(11) 0.91915(18) 0.0603(5) Uani 1 1 d . .
H11 H 1.1078 0.2765 0.8816 0.072 Uiso 1 1 calc R U
C12 C 1.03063(13) 0.16992(10) 0.88823(15) 0.0470(4) Uani 1 1 d . .
H12 H 1.0023 0.1638 0.7921 0.056 Uiso 1 1 calc R U
C15 C 1.24863(14) 0.14511(12) 1.12479(16) 0.0563(5) Uani 1 1 d . .
C18 C 1.37322(14) 0.14920(14) 1.33821(18) 0.0673(6) Uani 1 1 d . .
C19 C 1.36487(18) 0.12171(17) 1.46931(18) 0.1053(10) Uani 1 1 d . .
H19A H 1.3099 0.1490 1.4922 0.158 Uiso 1 1 calc R U
H19B H 1.4293 0.1310 1.5356 0.158 Uiso 1 1 calc R U
H19C H 1.3501 0.0674 1.4646 0.158 Uiso 1 1 calc R U
C20 C 1.38744(19) 0.23440(15) 1.3398(2) 0.0948(8) Uani 1 1 d . .
H20A H 1.3934 0.2512 1.2550 0.142 Uiso 1 1 calc R U
H20B H 1.4494 0.2480 1.4074 0.142 Uiso 1 1 calc R U
H20C H 1.3287 0.2590 1.3580 0.142 Uiso 1 1 calc R U
C21 C 1.45463(17) 0.10750(16) 1.2958(2) 0.1047(9) Uani 1 1 d . .
H21A H 1.4372 0.0537 1.2851 0.157 Uiso 1 1 calc R U
H21B H 1.5200 0.1135 1.3618 0.157 Uiso 1 1 calc R U
H21C H 1.4597 0.1282 1.2129 0.157 Uiso 1 1 calc R U
C22 C 1.15169(13) 0.07311(11) 0.85582(17) 0.0512(5) Uani 1 1 d . .
C25 C 1.28390(16) -0.01944(13) 0.86083(19) 0.0719(6) Uani 1 1 d . .
C26 C 1.2165(2) -0.07740(15) 0.7745(3) 0.1190(10) Uani 1 1 d . .
H26A H 1.1810 -0.1071 0.8257 0.178 Uiso 1 1 calc R U
H26B H 1.2583 -0.1111 0.7378 0.178 Uiso 1 1 calc R U
H26C H 1.1666 -0.0516 0.7039 0.178 Uiso 1 1 calc R U
C27 C 1.33842(19) 0.03165(17) 0.7886(2) 0.1117(10) Uani 1 1 d . .
H27A H 1.2883 0.0578 0.7185 0.168 Uiso 1 1 calc R U
H27B H 1.3835 0.0012 0.7516 0.168 Uiso 1 1 calc R U
H27C H 1.3788 0.0691 0.8488 0.168 Uiso 1 1 calc R U
C28 C 1.35821(17) -0.05770(15) 0.9748(2) 0.0942(8) Uani 1 1 d . .
H28A H 1.3989 -0.0192 1.0322 0.141 Uiso 1 1 calc R U
H28B H 1.4032 -0.0911 0.9429 0.141 Uiso 1 1 calc R U
H28C H 1.3206 -0.0876 1.0232 0.141 Uiso 1 1 calc R U
C29 C 0.85799(14) 0.04758(11) 0.73196(16) 0.0503(5) Uani 1 1 d . .
C32 C 0.89200(18) -0.03538(13) 0.57826(19) 0.0819(7) Uani 1 1 d . .
H32A H 0.8737 -0.0438 0.4842 0.123 Uiso 1 1 calc R U
H32B H 0.8752 -0.0805 0.6213 0.123 Uiso 1 1 calc R U
H32C H 0.9651 -0.0252 0.6103 0.123 Uiso 1 1 calc R U

loop_
_atom_site_aniso_label
_atom_site_aniso_U_11
_atom_site_aniso_U_22
_atom_site_aniso_U_33
_atom_site_aniso_U_23
_atom_site_aniso_U_13
_atom_site_aniso_U_12
O16 0.0821(10) 0.0950(12) 0.0580(8) 0.0048(7) 0.0244(7) -0.0293(9)
O17 0.0549(8) 0.0950(12) 0.0386(7) 0.0052(6) 0.0023(5) -0.0202(7)
O23 0.0825(9) 0.0713(10) 0.0400(7) -0.0007(6) 0.0140(6) 0.0141(7)
O24 0.0663(8) 0.0656(10) 0.0542(7) 0.0080(6) 0.0159(6) 0.0182(7)
O30 0.0716(8) 0.0458(8) 0.0534(7) -0.0012(6) 0.0129(6) 0.0009(7)
O31 0.0919(10) 0.0633(10) 0.0470(7) -0.0092(6) 0.0141(7) -0.0023(8)
N13 0.0588(9) 0.0557(10) 0.0330(7) 0.0021(7) 0.0074(6) 0.0068(8)
N14 0.0508(9) 0.0656(11) 0.0330(7) 0.0051(7) 0.0067(6) -0.0077(8)
C1 0.0552(11) 0.0444(12) 0.0502(10) 0.0060(8) 0.0129(8) -0.0053(9)
C2 0.0609(13) 0.0662(16) 0.0713(13) 0.0049(11) 0.0052(10) -0.0116(12)
C3 0.0536(13) 0.0789(19) 0.111(2) 0.0127(15) 0.0065(13) 0.0018(13)
C4 0.0618(14) 0.0634(16) 0.1163(19) 0.0092(14) 0.0307(13) 0.0127(12)
C5 0.0667(13) 0.0482(13) 0.0758(13) 0.0012(10) 0.0302(11) 0.0033(10)
C6 0.0557(11) 0.0420(11) 0.0488(10) 0.0044(8) 0.0181(8) -0.0018(9)
C7 0.0605(11) 0.0414(11) 0.0394(9) -0.0014(8) 0.0131(8) -0.0001(9)
C8 0.0829(14) 0.0542(13) 0.0476(10) -0.0117(9) 0.0194(9) 0.0006(11)
C9 0.0974(17) 0.0558(15) 0.0830(15) -0.0133(11) 0.0430(12) 0.0021(12)
C10 0.0862(15) 0.0470(13) 0.0715(14) -0.0125(10) 0.0164(11) -0.0134(11)
C11 0.0684(13) 0.0493(13) 0.0617(12) 0.0038(10) 0.0155(10) -0.0101(10)
C12 0.0549(10) 0.0447(11) 0.0385(8) 0.0022(8) 0.0082(7) 0.0015(9)
C15 0.0606(12) 0.0638(14) 0.0449(10) 0.0009(9) 0.0153(9) -0.0067(11)
C18 0.0506(11) 0.0902(18) 0.0542(11) -0.0102(11) 0.0032(9) -0.0157(12)
C19 0.0931(18) 0.152(3) 0.0511(13) 0.0070(14) -0.0125(12) -0.0350(18)
C20 0.1002(18) 0.101(2) 0.0851(17) -0.0285(15) 0.0283(13) -0.0293(16)
C21 0.0678(15) 0.125(2) 0.114(2) -0.0208(17) 0.0124(14) 0.0043(16)
C22 0.0551(11) 0.0511(13) 0.0461(10) 0.0056(9) 0.0118(9) 0.0028(9)
C25 0.0793(15) 0.0718(16) 0.0697(13) 0.0114(11) 0.0293(11) 0.0261(13)
C26 0.153(3) 0.074(2) 0.114(2) -0.0262(16) 0.0123(19) 0.0248(19)
C27 0.1001(19) 0.132(3) 0.124(2) 0.0504(19) 0.0658(17) 0.0382(18)
C28 0.0876(17) 0.099(2) 0.1002(17) 0.0310(15) 0.0330(13) 0.0397(15)
C29 0.0614(12) 0.0458(12) 0.0427(10) -0.0015(8) 0.0127(8) -0.0154(10)
C32 0.1049(17) 0.0773(18) 0.0666(13) -0.0226(12) 0.0290(12) 0.0046(14)

loop_
_atom_type_symbol
_atom_type_description
_atom_type_scat_dispersion_real
_atom_type_scat_dispersion_imag
_atom_type_scat_source
C C 0.0033 0.0016 'International Tables Vol C Tables 4.2.6.8 and 6.1.1.4'
H H 0.0000 0.0000 'International Tables Vol C Tables 4.2.6.8 and 6.1.1.4'
N N 0.0061 0.0033 'International Tables Vol C Tables 4.2.6.8 and 6.1.1.4'
O O 0.0106 0.0060 'International Tables Vol C Tables 4.2.6.8 and 6.1.1.4'

loop_
_geom_angle_atom_site_label_1
_geom_angle_atom_site_label_2
_geom_angle_atom_site_label_3
_geom_angle
C15 O17 C18 120.88(15)
C22 O24 C25 120.71(14)
C29 O31 C32 114.25(15)
C22 N13 N14 121.27(14)
C22 N13 C12 122.55(14)
N14 N13 C12 116.13(13)
C15 N14 N13 119.06(14)
C2 C1 C6 119.09(19)
C2 C1 C29 121.27(18)
C6 C1 C29 119.57(16)
C3 C2 C1 120.2(2)
C4 C3 C2 120.8(2)
C3 C4 C5 120.0(2)
C4 C5 C6 120.07(19)
C4 C5 C9 128.6(2)
C6 C5 C9 111.26(18)
C5 C6 C1 119.77(17)
C5 C6 C7 111.80(16)
C1 C6 C7 128.43(17)
C6 C7 C12 113.48(14)
C6 C7 C8 103.83(14)
C12 C7 C8 106.33(15)
C10 C8 C9 113.87(18)
C10 C8 C7 102.76(16)
C9 C8 C7 107.20(15)
C5 C9 C8 104.52(16)
C11 C10 C8 113.68(18)
C10 C11 C12 112.65(18)
N13 C12 C11 111.38(15)
N13 C12 C7 112.74(14)
C11 C12 C7 103.39(15)
O16 C15 O17 126.63(17)
O16 C15 N14 126.00(17)
O17 C15 N14 107.36(15)
O17 C18 C21 109.10(17)
O17 C18 C20 110.30(18)
C21 C18 C20 112.7(2)
O17 C18 C19 101.89(16)
C21 C18 C19 111.9(2)
C20 C18 C19 110.4(2)
O23 C22 O24 126.57(17)
O23 C22 N13 122.85(17)
O24 C22 N13 110.58(15)
O24 C25 C26 109.54(19)
O24 C25 C27 109.46(19)
C26 C25 C27 113.3(2)
O24 C25 C28 102.21(16)
C26 C25 C28 110.5(2)
C27 C25 C28 111.3(2)
O30 C29 O31 122.86(18)
O30 C29 C1 124.31(16)
O31 C29 C1 112.83(16)

loop_
_geom_bond_atom_site_label_1
_geom_bond_atom_site_label_2
_geom_bond_distance
O16 C15 1.199(2)
O17 C15 1.344(2)
O17 C18 1.466(2)
O23 C22 1.209(2)
O24 C22 1.337(2)
O24 C25 1.455(2)
O30 C29 1.203(2)
O31 C29 1.332(2)
O31 C32 1.458(2)
N13 C22 1.359(2)
N13 N14 1.3817(18)
N13 C12 1.459(2)
N14 C15 1.359(2)
C1 C2 1.387(3)
C1 C6 1.400(2)
C1 C29 1.484(3)
C2 C3 1.384(3)
C3 C4 1.362(3)
C4 C5 1.386(3)
C5 C6 1.390(3)
C5 C9 1.497(3)
C6 C7 1.499(2)
C7 C12 1.547(2)
C7 C8 1.558(2)
C8 C10 1.494(3)
C8 C9 1.538(3)
C10 C11 1.309(3)
C11 C12 1.495(3)
C18 C21 1.506(3)
C18 C20 1.517(3)
C18 C19 1.520(3)
C25 C26 1.510(3)
C25 C27 1.513(3)
C25 C28 1.514(3)
